data_7206422
loop_
_publ_author_name
'Gelbrich, Thomas'
'Rossi, Denise'
'H\"afele, Clemens A.'
'Griesser, Ulrich J.'

_publ_section_title
;
 Barbiturates with hydrogen-bonded layer and framework structures
;
_journal_issue 17
_journal_name_full CrystEngComm
_journal_page_first 5502
_journal_paper_doi 10.1039/c1ce05430a
_journal_volume 13
_journal_year 2011
_chemical_formula_moiety 'C4 H2 Br2 N2 O3'
_chemical_formula_sum 'C4 H2 Br2 N2 O3'
_chemical_formula_weight 285.90
_chemical_melting_point 513
_chemical_name_systematic
;
5,5-dibromorobarbituric acid
;
_space_group_IT_number 61
_symmetry_cell_setting orthorhombic
_symmetry_space_group_name_Hall '-P 2ac 2ab'
_symmetry_space_group_name_H-M 'P b c a'
_atom_sites_solution_hydrogens geom
_atom_sites_solution_primary direct
_atom_sites_solution_secondary difmap
_audit_creation_method SHELXL-97
_cell_angle_alpha 90.00
_cell_angle_beta 90.00
_cell_angle_gamma 90.00
_cell_formula_units_Z 24
_cell_length_a 11.4204(2)
_cell_length_b 12.9897(3)
_cell_length_c 30.0304(8)
_cell_measurement_reflns_used 32764
_cell_measurement_temperature 120(2)
_cell_measurement_theta_max 26.02
_cell_measurement_theta_min 2.91
_cell_volume 4454.94(18)
_computing_cell_refinement 'DENZO (Otwinowski & Minor, 1997) & COLLECT (Hooft, R.W.W., 1998)'
_computing_data_collection 'COLLECT (Hooft, R.W.W., 1998)'
_computing_data_reduction 'DENZO (Otwinowski & Minor, 1997) & COLLECT (Hooft, R.W.W., 1998)'
_computing_structure_refinement 'SHELXL-97 (Sheldrick, 2008)'
_computing_structure_solution 'SHELXS-97 (Sheldrick, 2008)'
_diffrn_ambient_temperature 120(2)
_diffrn_measured_fraction_theta_full 0.986
_diffrn_measured_fraction_theta_max 0.986
_diffrn_measurement_device_type 'Bruker-Nonius APEX II CCD camera on \k-goniostat'
_diffrn_measurement_method '\f & \w scans'
_diffrn_radiation_monochromator '10cm confocal mirrors'
_diffrn_radiation_source 'Bruker-Nonius FR591 rotating anode'
_diffrn_radiation_type MoK\a
_diffrn_radiation_wavelength 0.71073
_diffrn_reflns_av_R_equivalents 0.0667
_diffrn_reflns_av_sigmaI/netI 0.0539
_diffrn_reflns_limit_h_max 13
_diffrn_reflns_limit_h_min -13
_diffrn_reflns_limit_k_max 15
_diffrn_reflns_limit_k_min -11
_diffrn_reflns_limit_l_max 35
_diffrn_reflns_limit_l_min -35
_diffrn_reflns_number 21160
_diffrn_reflns_theta_full 25.00
_diffrn_reflns_theta_max 25.05
_diffrn_reflns_theta_min 3.14
_exptl_absorpt_coefficient_mu 10.874
_exptl_absorpt_correction_T_max 0.6124
_exptl_absorpt_correction_T_min 0.4094
_exptl_absorpt_correction_type multi-scan
_exptl_absorpt_process_details 'SADABS 2007/2 (Sheldrick, G.M., 2007)'
_exptl_crystal_colour colourless
_exptl_crystal_density_diffrn 2.558
_exptl_crystal_density_method 'not measured'
_exptl_crystal_description platelet
_exptl_crystal_F_000 3216
_exptl_crystal_size_max 0.10
_exptl_crystal_size_mid 0.10
_exptl_crystal_size_min 0.05
_refine_diff_density_max 0.808
_refine_diff_density_min -0.778
_refine_diff_density_rms 0.202
_refine_ls_extinction_method none
_refine_ls_goodness_of_fit_ref 1.006
_refine_ls_hydrogen_treatment constr
_refine_ls_matrix_type full
_refine_ls_number_parameters 298
_refine_ls_number_reflns 3898
_refine_ls_number_restraints 6
_refine_ls_restrained_S_all 1.005
_refine_ls_R_factor_all 0.0742
_refine_ls_R_factor_gt 0.0519
_refine_ls_shift/su_max 0.001
_refine_ls_shift/su_mean 0.000
_refine_ls_structure_factor_coef Fsqd
_refine_ls_weighting_details 'calc w=1/[\s^2^(Fo^2^)+(0.0152P)^2^+93.5968P] where P=(Fo^2^+2Fc^2^)/3'
_refine_ls_weighting_scheme calc
_refine_ls_wR_factor_gt 0.0991
_refine_ls_wR_factor_ref 0.1078
_reflns_number_gt 3103
_reflns_number_total 3895
_reflns_threshold_expression >2sigma(I)
_cod_data_source_file c1ce05430a.txt
_cod_data_source_block 3a
_cod_original_sg_symbol_H-M Pbca
_cod_database_code 7206422

loop_
_symmetry_equiv_pos_as_xyz
'x, y, z'
'-x+1/2, -y, z+1/2'
'-x, y+1/2, -z+1/2'
'x+1/2, -y+1/2, -z'
'-x, -y, -z'
'x-1/2, y, -z-1/2'
'x, -y-1/2, z-1/2'
'-x-1/2, y-1/2, z'

loop_
_atom_site_label
_atom_site_type_symbol
_atom_site_fract_x
_atom_site_fract_y
_atom_site_fract_z
_atom_site_U_iso_or_equiv
_atom_site_adp_type
_atom_site_occupancy
_atom_site_symmetry_multiplicity
_atom_site_calc_flag
_atom_site_refinement_flags
Br1A Br 0.31327(8) 0.71079(9) 0.20817(3) 0.0336(3) Uani 1 1 d .
Br2A Br 0.09997(7) 0.60903(7) 0.25906(3) 0.0229(2) Uani 1 1 d .
N1A N 0.2527(6) 0.8796(5) 0.2925(2) 0.0213(16) Uani 1 1 d .
H1A H 0.2362 0.9457 0.2913 0.026 Uiso 1 1 calc R
N3A N 0.3786(6) 0.7499(5) 0.3167(2) 0.0145(15) Uani 1 1 d .
H3A H 0.4440 0.7326 0.3303 0.017 Uiso 1 1 calc R
O2A O 0.4065(5) 0.9162(4) 0.3376(2) 0.0214(14) Uani 1 1 d .
O4A O 0.3367(5) 0.5824(4) 0.3058(2) 0.0202(13) Uani 1 1 d .
O6A O 0.0870(5) 0.8445(5) 0.2544(2) 0.0291(15) Uani 1 1 d .
C2A C 0.3495(7) 0.8530(6) 0.3166(3) 0.0159(18) Uani 1 1 d .
C4A C 0.3148(7) 0.6712(6) 0.2975(3) 0.0149(18) Uani 1 1 d .
C5A C 0.2252(7) 0.7066(6) 0.2635(3) 0.0159(18) Uani 1 1 d .
C6A C 0.1778(7) 0.8148(6) 0.2696(3) 0.0183(19) Uani 1 1 d .
Br1B Br 0.85781(8) 1.00012(7) 0.45355(3) 0.0220(2) Uani 1 1 d .
Br2 Br 0.92832(7) 0.94504(7) 0.35250(3) 0.0206(2) Uani 1 1 d .
N1B N 0.7535(6) 0.7399(5) 0.3982(2) 0.0151(15) Uani 1 1 d .
H1B H 0.7668 0.6736 0.4014 0.018 Uiso 1 1 calc R
N3B N 0.6297(6) 0.8699(5) 0.3738(2) 0.0186(16) Uani 1 1 d .
H3B H 0.5628 0.8871 0.3613 0.022 Uiso 1 1 calc R
O2B O 0.5748(5) 0.7025(4) 0.36979(19) 0.0178(13) Uani 1 1 d .
O4B O 0.6713(5) 1.0378(4) 0.3812(2) 0.0223(14) Uani 1 1 d .
O6B O 0.9259(5) 0.7709(4) 0.43214(19) 0.0186(13) Uani 1 1 d .
C2B C 0.6485(7) 0.7661(6) 0.3796(3) 0.0164(18) Uani 1 1 d .
C4B C 0.7016(7) 0.9492(6) 0.3851(3) 0.0166(18) Uani 1 1 d .
C5B C 0.8219(7) 0.9177(6) 0.4022(3) 0.0135(17) Uani 1 1 d .
C6B C 0.8400(7) 0.8037(6) 0.4126(3) 0.0149(18) Uani 1 1 d U
Br1C Br 0.15032(7) 1.20223(7) 0.44363(3) 0.0261(2) Uani 1 1 d .
Br2C Br 0.31820(7) 1.39601(6) 0.43273(3) 0.0211(2) Uani 1 1 d .
N1C N 0.4190(6) 1.1161(5) 0.4798(2) 0.0152(15) Uani 1 1 d .
H1C H 0.4399 1.0883 0.5053 0.018 Uiso 1 1 calc R
N3C N 0.3987(6) 1.0977(5) 0.4021(2) 0.0162(15) Uani 1 1 d .
H3C H 0.4020 1.0576 0.3785 0.019 Uiso 1 1 calc R
O2C O 0.4806(5) 0.9719(4) 0.44384(19) 0.0210(14) Uani 1 1 d .
O4C O 0.3488(5) 1.2346(5) 0.3595(2) 0.0226(14) Uani 1 1 d .
O6C O 0.3746(6) 1.2648(5) 0.5151(2) 0.0304(16) Uani 1 1 d .
C2C C 0.4354(7) 1.0571(6) 0.4418(3) 0.0134(17) Uani 1 1 d .
C4C C 0.3569(7) 1.1966(7) 0.3960(3) 0.0198(19) Uani 1 1 d .
C5C C 0.3138(7) 1.2485(7) 0.4386(3) 0.0190(19) Uani 1 1 d .
C6C C 0.3728(8) 1.2148(6) 0.4815(3) 0.020(2) Uani 1 1 d .

loop_
_atom_site_aniso_label
_atom_site_aniso_U_11
_atom_site_aniso_U_22
_atom_site_aniso_U_33
_atom_site_aniso_U_23
_atom_site_aniso_U_13
_atom_site_aniso_U_12
Br1A 0.0247(5) 0.0613(7) 0.0148(4) 0.0075(5) 0.0010(4) 0.0065(5)
Br2A 0.0187(4) 0.0164(4) 0.0337(5) -0.0030(4) -0.0080(4) -0.0014(4)
N1A 0.022(4) 0.007(3) 0.035(4) 0.002(3) -0.006(3) -0.001(3)
N3A 0.015(3) 0.017(4) 0.012(3) 0.003(3) -0.002(3) 0.001(3)
O2A 0.020(3) 0.016(3) 0.028(3) -0.008(3) -0.001(3) 0.002(3)
O4A 0.022(3) 0.013(3) 0.025(3) 0.005(3) -0.009(3) 0.004(3)
O6A 0.020(3) 0.025(3) 0.042(4) 0.000(3) -0.014(3) 0.002(3)
C2A 0.017(4) 0.017(4) 0.013(4) -0.007(4) 0.000(3) -0.001(4)
C4A 0.021(4) 0.011(4) 0.013(4) 0.002(3) -0.005(4) -0.005(3)
C5A 0.011(4) 0.018(4) 0.019(4) -0.001(4) -0.001(3) -0.003(3)
C6A 0.016(4) 0.017(4) 0.022(5) -0.003(4) 0.004(4) -0.002(4)
Br1B 0.0277(5) 0.0177(4) 0.0206(4) -0.0063(4) -0.0033(4) -0.0010(4)
Br2 0.0203(4) 0.0196(4) 0.0219(5) 0.0032(4) 0.0043(4) 0.0003(4)
N1B 0.016(3) 0.010(3) 0.019(4) 0.000(3) -0.004(3) 0.002(3)
N3B 0.012(3) 0.011(4) 0.033(4) -0.001(3) -0.008(3) -0.004(3)
O2B 0.017(3) 0.010(3) 0.026(3) 0.000(3) -0.006(3) -0.002(2)
O4B 0.016(3) 0.010(3) 0.041(4) 0.002(3) -0.004(3) 0.001(2)
O6B 0.014(3) 0.017(3) 0.025(3) 0.002(3) -0.002(3) 0.002(2)
C2B 0.016(4) 0.017(4) 0.016(4) -0.001(4) 0.004(4) 0.002(4)
C4B 0.012(4) 0.015(4) 0.023(5) 0.001(4) -0.001(4) 0.002(4)
C5B 0.014(4) 0.015(4) 0.011(4) -0.004(3) -0.006(3) 0.004(3)
C6B 0.008(3) 0.018(3) 0.018(3) 0.001(3) 0.008(3) 0.000(3)
Br1C 0.0145(4) 0.0317(5) 0.0323(5) 0.0070(4) 0.0019(4) 0.0000(4)
Br2C 0.0220(4) 0.0174(4) 0.0238(5) 0.0000(4) 0.0017(4) 0.0050(4)
N1C 0.017(4) 0.015(3) 0.014(3) 0.005(3) 0.001(3) 0.003(3)
N3C 0.024(4) 0.013(4) 0.012(3) 0.000(3) -0.002(3) 0.003(3)
O2C 0.023(3) 0.021(3) 0.019(3) -0.001(3) -0.003(3) 0.007(3)
O4C 0.024(3) 0.020(3) 0.024(4) 0.002(3) 0.001(3) -0.001(3)
O6C 0.043(4) 0.032(4) 0.016(3) -0.008(3) 0.003(3) 0.010(3)
C2C 0.014(4) 0.019(4) 0.008(4) -0.001(4) -0.001(3) -0.003(4)
C4C 0.014(4) 0.029(5) 0.016(5) 0.001(4) -0.003(4) -0.004(4)
C5C 0.021(4) 0.019(4) 0.017(4) -0.001(4) 0.002(4) 0.003(4)
C6C 0.025(5) 0.009(4) 0.025(5) 0.008(4) 0.010(4) 0.006(4)

loop_
_atom_type_symbol
_atom_type_description
_atom_type_scat_dispersion_real
_atom_type_scat_dispersion_imag
_atom_type_scat_source
C C 0.0033 0.0016 'International Tables Vol C Tables 4.2.6.8 and 6.1.1.4'
H H 0.0000 0.0000 'International Tables Vol C Tables 4.2.6.8 and 6.1.1.4'
N N 0.0061 0.0033 'International Tables Vol C Tables 4.2.6.8 and 6.1.1.4'
O O 0.0106 0.0060 'International Tables Vol C Tables 4.2.6.8 and 6.1.1.4'
Br Br -0.2901 2.4595 'International Tables Vol C Tables 4.2.6.8 and 6.1.1.4'

loop_
_geom_angle_atom_site_label_1
_geom_angle_atom_site_label_2
_geom_angle_atom_site_label_3
_geom_angle
C2A N1A C6A 127.6(7)
C2A N1A H1A 116.2
C6A N1A H1A 116.2
C2A N3A C4A 126.2(7)
C2A N3A H3A 116.9
C4A N3A H3A 116.9
O2A C2A N1A 122.3(8)
O2A C2A N3A 121.5(7)
N1A C2A N3A 116.2(7)
O4A C4A N3A 120.9(7)
O4A C4A C5A 124.6(7)
N3A C4A C5A 114.3(7)
C6A C5A C4A 116.1(7)
C6A C5A Br2A 110.8(5)
C4A C5A Br2A 110.5(5)
C6A C5A Br1A 105.2(5)
C4A C5A Br1A 103.6(5)
Br2A C5A Br1A 110.2(4)
O6A C6A N1A 121.9(8)
O6A C6A C5A 124.2(8)
N1A C6A C5A 113.8(7)
C6B N1B C2B 128.1(7)
C6B N1B H1B 116.0
C2B N1B H1B 116.0
C4B N3B C2B 128.0(7)
C4B N3B H3B 116.0
C2B N3B H3B 116.0
O2B C2B N1B 122.5(8)
O2B C2B N3B 121.8(7)
N1B C2B N3B 115.6(7)
O4B C4B N3B 121.6(7)
O4B C4B C5B 123.1(7)
N3B C4B C5B 115.2(7)
C4B C5B C6B 116.8(7)
C4B C5B Br1B 108.3(5)
C6B C5B Br1B 110.4(5)
C4B C5B Br2 104.7(5)
C6B C5B Br2 104.3(5)
Br1B C5B Br2 112.2(4)
O6B C6B N1B 121.6(7)
O6B C6B C5B 123.1(7)
N1B C6B C5B 115.3(7)
C6C N1C C2C 126.4(7)
C6C N1C H1C 116.8
C2C N1C H1C 116.8
C2C N3C C4C 125.4(7)
C2C N3C H3C 117.3
C4C N3C H3C 117.3
O2C C2C N3C 121.4(7)
O2C C2C N1C 121.2(7)
N3C C2C N1C 117.4(7)
O4C C4C N3C 121.9(8)
O4C C4C C5C 123.8(8)
N3C C4C C5C 114.1(7)
C6C C5C C4C 116.1(7)
C6C C5C Br2C 110.7(6)
C4C C5C Br2C 110.7(6)
C6C C5C Br1C 105.6(6)
C4C C5C Br1C 103.6(5)
Br2C C5C Br1C 109.6(4)
O6C C6C N1C 121.6(8)
O6C C6C C5C 124.4(8)
N1C C6C C5C 113.9(7)

loop_
_geom_bond_atom_site_label_1
_geom_bond_atom_site_label_2
_geom_bond_distance
Br1A C5A 1.945(8)
Br2A C5A 1.916(8)
N1A C2A 1.366(11)
N1A C6A 1.382(11)
N1A H1A 0.8800
N3A C2A 1.380(10)
N3A C4A 1.381(10)
N3A H3A 0.8800
O2A C2A 1.223(10)
O4A C4A 1.206(9)
O6A C6A 1.198(10)
C4A C5A 1.517(11)
C5A C6A 1.516(11)
Br1B C5B 1.920(8)
Br2 C5B 1.958(8)
N1B C6B 1.359(10)
N1B C2B 1.367(10)
N1B H1B 0.8800
N3B C4B 1.360(10)
N3B C2B 1.376(10)
N3B H3B 0.8800
O2B C2B 1.215(10)
O4B C4B 1.208(10)
O6B C6B 1.220(9)
C4B C5B 1.523(11)
C5B C6B 1.528(11)
Br1C C5C 1.967(9)
Br2C C5C 1.926(9)
N1C C6C 1.386(10)
N1C C2C 1.387(10)
N1C H1C 0.8800
N3C C2C 1.371(10)
N3C C4C 1.382(11)
N3C H3C 0.8800
O2C C2C 1.222(10)
O4C C4C 1.205(10)
O6C C6C 1.202(10)
C4C C5C 1.529(12)
C5C C6C 1.517(12)

loop_
_geom_hbond_atom_site_label_D
_geom_hbond_atom_site_label_H
_geom_hbond_atom_site_label_A
_geom_hbond_distance_DH
_geom_hbond_distance_HA
_geom_hbond_distance_DA
_geom_hbond_angle_DHA
_geom_hbond_site_symmetry_A
N1A H1A O4A 0.88 2.01 2.853(9) 160.5 8_665
N1B H1B O4B 0.88 1.99 2.810(9) 153.5 8_755
N3A H3A O2B 0.88 1.95 2.818(9) 170.0 .
N3B H3B O2A 0.88 1.96 2.835(9) 174.3 .
N1C H1C O2C 0.88 1.94 2.808(9) 167.7 5_676
N3C H3C O2A 0.88 2.21 3.053(9) 160.2 .
